data_2000833
loop_
_publ_author_name
'Ogawa, K.'
'Yoshimura, S.'
'Takeuchi, Y.'
'Katritzky, A.'
'Murugan, R.'

_publ_section_title
;
 Structure of 1,3,5-tribenzoylperhydro-1,3,5-triazine
;
_journal_issue 6
_journal_name_full 'Acta Crystallographica Section C'
_journal_page_first 1071
_journal_page_last 1074
_journal_paper_doi 10.1107/S0108270191013008
_journal_volume 48
_journal_year 1992
_chemical_formula_moiety 'C24 H21 N3 O3'
_chemical_formula_sum 'C24 H21 N3 O3'
_chemical_formula_weight 399.45
_symmetry_cell_setting orthorhombic
_symmetry_space_group_name_H-M 'P n a 21'
_cell_angle_alpha 90
_cell_angle_beta 90
_cell_angle_gamma 90
_cell_formula_units_Z 4
_cell_length_a 11.3130(10)
_cell_length_b 19.1870(10)
_cell_length_c 9.6363(9)
_cell_volume 2091.7(3)
_diffrn_radiation_type Mo
_diffrn_radiation_wavelength 0.71069
_exptl_absorpt_coefficient_mu 0.08
_exptl_crystal_density_diffrn 1.268
_exptl_crystal_F_000 840
_cod_data_source_file as0533.cif
_cod_data_source_block as0533a
_cod_original_cell_volume 2091.6(3)
_cod_database_code 2000833

loop_
_atom_site_label
_atom_site_fract_x
_atom_site_fract_y
_atom_site_fract_z
_atom_site_U_iso_or_equiv
C(1) -.0700(4) .6694(2) .62377 .057(2)
C(2) .0377(4) .5968(2) .4604(7) .055(2)
C(3) .0470(4) .7237(2) .4417(7) .064(2)
C(4) .0446(5) .7784(2) .6704(8) .068(2)
C(5) .0532(4) .5761(2) .7141(8) .057(2)
C(6) .2268(4) .6576(2) .4039(7) .063(2)
C(7) -.0155(4) .7882(2) .8055(8) .063(2)
C(8) .0517(7) .7906(3) .9260(10) .095(3)
C(9) .0030(10) .8045(4) 1.0500(10) .131(4)
C(10) -.1140(10) .8177(4) 1.0590(10) .119(4)
C(11) -.1840(7) .8177(3) .9420(10) .104(3)
C(12) -.1348(5) .8015(2) .8132(9) .077(2)
C(13) .1112(4) .5065(2) .6963(7) .058(2)
C(14) .2097(5) .4912(3) .7769(8) .080(2)
C(15) .2597(5) .4258(3) .7760(10) .102(3)
C(16) .2089(6) .3741(3) .6950(10) .099(3)
C(17) .1134(6) .3884(3) .6126(8) .079(2)
C(18) .0645(4) .4539(2) .6133(7) .062(2)
C(19) .2866(4) .5889(2) .3814(7) .058(2)
C(20) .3846(5) .5728(3) .4602(8) .089(2)
C(21) .4456(7) .5110(4) .4370(10) .128(4)
C(22) .4091(9) .4679(4) .3330(10) .134(4)
C(23) .3141(7) .4827(3) .2540(10) .106(3)
C(24) .2521(5) .5440(3) .2783(8) .081(2)
N(1) .0029(3) .7286(2) .5827(6) .0550(10)
N(2) -.0040(3) .6048(2) .6022(6) .0490(10)
N(3) .1078(3) .6581(2) .4214(6) .0530(10)
O(1) .1254(4) .8173(2) .6355(7) .113(2)
O(2) .0518(4) .6045(2) .8273(6) .0860(10)
O(3) .2840(3) .7116(2) .4028(7) .099(2)
H(011) -.0935 .6717 .7223 ?
H(012) -.1429 .6719 .5628 ?
H(021) .0869 .5516 .4487 ?
H(022) -.0329 .5955 .3980 ?
H(031) .1074 .7604 .4188 ?
H(032) -.0197 .7250 .3770 ?
H(08) .1486 .7801 .9219 ?
H(09) .0551 .8060 1.1415 ?
H(10) -.1558 .8289 1.1599 ?
H(11) -.2662 .8269 .9480 ?
H(12) -.1830 .8014 .7311 ?
H(14) .2406 .5238 .8315 ?
H(15) .3293 .4159 .8332 ?
H(16) .2451 .3271 .6938 ?
H(17) .0783 .3519 .5562 ?
H(18) -.0057 .4644 .5566 ?
H(20) .4096 .6045 .5329 ?
H(21) .5189 .4996 .4996 ?
H(22) .4568 .4242 .3118 ?
H(23) .2882 .4476 .1729 ?
H(24) .1801 .5558 .2194 ?

loop_
_geom_bond_atom_site_label_1
_geom_bond_atom_site_label_2
_geom_bond_distance
N(1) C(1) 1.457(5)
N(1) C(3) 1.450(9)
N(1) C(4) 1.361(8)
C(4) O(1) 1.227(7)
C(4) C(7) 1.480(10)
C(7) C(8) 1.390(10)
C(8) C(9) 1.350(10)
C(9) C(10) 1.35(2)
C(10) C(11) 1.380(10)
C(11) C(12) 1.400(10)
C(12) C(7) 1.375(7)
N(2) C(1) 1.462(5)
N(2) C(2) 1.454(9)
N(2) C(5) 1.373(8)
C(5) O(2) 1.220(9)
C(5) C(13) 1.497(6)
C(13) C(14) 1.390(8)
C(14) C(15) 1.376(8)
C(15) C(16) 1.390(10)
C(16) C(17) 1.370(10)
C(17) C(18) 1.374(7)
C(18) C(13) 1.392(8)
N(3) C(2) 1.467(6)
N(3) C(3) 1.446(6)
C(6) O(3) 1.221(6)
C(6) C(19) 1.496(6)
C(19) C(20) 1.379(9)
C(20) C(21) 1.390(10)
C(21) C(22) 1.370(10)
C(22) C(23) 1.340(10)
C(23) C(24) 1.388(9)
C(24) C(19) 1.372(9)
